data_4066324
loop_
_publ_author_name
'Kilpin, Kelly J.'
'Horvath, Raphael'
'Jameson, Geoffrey B.'
'Telfer, Shane G.'
'Gordon, Keith C.'
'Crowley, James D.'

_publ_section_title
;
 Pyridyl Gold(I) Alkynyls: A Synthetic, Structural, Spectroscopic, and
 Computational Study
;
_journal_issue 23
_journal_name_full Organometallics
_journal_page_first 6186
_journal_paper_doi 10.1021/om1003978
_journal_volume 29
_journal_year 2010
_chemical_formula_sum 'C30 H30 Au2 N4'
_chemical_formula_weight 840.51
_chemical_name_systematic
;
 ?
;
_space_group_IT_number 14
_symmetry_space_group_name_Hall '-P 2ybc'
_symmetry_space_group_name_H-M 'P 1 21/c 1'
_atom_sites_solution_hydrogens geom
_atom_sites_solution_primary direct
_atom_sites_solution_secondary difmap
_audit_creation_method SHELXL-97
_cell_angle_alpha 90.00
_cell_angle_beta 103.54
_cell_angle_gamma 90.00
_cell_formula_units_Z 4
_cell_length_a 30.470
_cell_length_b 5.913
_cell_length_c 15.385
_cell_measurement_temperature 293(2)
_cell_volume 2694.861
_computing_structure_refinement 'SHELXL-97 (Sheldrick, 2008)'
_diffrn_ambient_temperature 293(2)
_diffrn_measured_fraction_theta_full 0.991
_diffrn_measured_fraction_theta_max 0.991
_diffrn_radiation_monochromator graphite
_diffrn_radiation_source 'fine-focus sealed tube'
_diffrn_radiation_type MoK\a
_diffrn_radiation_wavelength 0.71073
_diffrn_reflns_av_R_equivalents 0.0668
_diffrn_reflns_av_sigmaI/netI 0.0423
_diffrn_reflns_limit_h_max 36
_diffrn_reflns_limit_h_min -36
_diffrn_reflns_limit_k_max 7
_diffrn_reflns_limit_k_min -7
_diffrn_reflns_limit_l_max 18
_diffrn_reflns_limit_l_min -18
_diffrn_reflns_number 37013
_diffrn_reflns_theta_full 25.50
_diffrn_reflns_theta_max 25.50
_diffrn_reflns_theta_min 0.69
_exptl_absorpt_coefficient_mu 10.901
_exptl_crystal_density_diffrn 2.072
_exptl_crystal_density_method 'not measured'
_exptl_crystal_F_000 1584
_refine_diff_density_max 18.023
_refine_diff_density_min -17.853
_refine_diff_density_rms 1.167
_refine_ls_extinction_method none
_refine_ls_goodness_of_fit_ref 1.428
_refine_ls_hydrogen_treatment mixed
_refine_ls_matrix_type full
_refine_ls_number_parameters 329
_refine_ls_number_reflns 4964
_refine_ls_number_restraints 0
_refine_ls_restrained_S_all 1.428
_refine_ls_R_factor_all 0.2317
_refine_ls_R_factor_gt 0.2291
_refine_ls_shift/su_max 3.044
_refine_ls_shift/su_mean 0.094
_refine_ls_structure_factor_coef Fsqd
_refine_ls_weighting_details 'calc w=1/[\s^2^(Fo^2^)+(0.0001P)^2^+3463.7529P] where P=(Fo^2^+2Fc^2^)/3'
_refine_ls_weighting_scheme calc
_refine_ls_wR_factor_gt 0.5419
_refine_ls_wR_factor_ref 0.5435
_reflns_number_gt 4696
_reflns_number_total 4964
_reflns_threshold_expression >2\s(I)
_cod_data_source_file om1003978_si_002.cif
_cod_data_source_block kk22a
_cod_original_cell_volume 2694.9
_cod_database_code 4066324

loop_
_symmetry_equiv_pos_as_xyz
'x, y, z'
'-x, y+1/2, -z+1/2'
'-x, -y, -z'
'x, -y-1/2, z-1/2'

loop_
_atom_site_label
_atom_site_type_symbol
_atom_site_fract_x
_atom_site_fract_y
_atom_site_fract_z
_atom_site_U_iso_or_equiv
_atom_site_adp_type
_atom_site_occupancy
_atom_site_symmetry_multiplicity
_atom_site_calc_flag
_atom_site_refinement_flags
C1 C 0.955(2) 0.384(11) 0.839(5) 0.012(15) Uani 1 1 d .
H1 H 0.9614 0.4925 0.8835 0.015 Uiso 1 1 calc R
C2 C 0.922(2) 0.437(12) 0.762(4) 0.010(14) Uani 1 1 d .
H2 H 0.9062 0.5741 0.7567 0.012 Uiso 1 1 calc R
C3 C 0.912(2) 0.268(10) 0.692(4) 0.008(13) Uani 1 1 d .
C4 C 0.937(2) 0.077(10) 0.704(5) 0.009(13) Uani 1 1 d .
H4 H 0.9320 -0.0340 0.6595 0.010 Uiso 1 1 calc R
C5 C 0.9715(19) 0.045(10) 0.781(4) 0.004(12) Uani 1 1 d .
H5 H 0.9901 -0.0805 0.7835 0.004 Uiso 1 1 calc R
C6 C 0.874(2) 0.167(13) 0.542(5) 0.016(15) Uani 1 1 d .
H6A H 0.8981 0.1070 0.5170 0.024 Uiso 1 1 calc R
H6B H 0.8531 0.2467 0.4960 0.024 Uiso 1 1 calc R
H6C H 0.8593 0.0456 0.5642 0.024 Uiso 1 1 calc R
C7 C 0.8534(19) 0.513(10) 0.605(4) 0.004(12) Uani 1 1 d .
H7A H 0.8273 0.4484 0.5662 0.006 Uiso 1 1 calc R
H7B H 0.8616 0.6500 0.5793 0.006 Uiso 1 1 calc R
H7C H 0.8468 0.5476 0.6619 0.006 Uiso 1 1 calc R
C8 C 1.088(2) 0.155(11) 1.058(4) 0.006(12) Uani 1 1 d .
C9 C 1.125(2) 0.153(12) 1.115(5) 0.013(15) Uani 1 1 d .
C10 C 1.165(2) 0.171(13) 1.179(4) 0.015(15) Uani 1 1 d .
C11 C 1.192(3) 0.374(12) 1.188(4) 0.023(18) Uani 1 1 d .
H11 H 1.1828 0.4924 1.1477 0.028 Uiso 1 1 calc R
C12 C 1.181(2) 0.015(13) 1.243(5) 0.016(15) Uani 1 1 d .
H12 H 1.1653 -0.1209 1.2386 0.019 Uiso 1 1 calc R
C13 C 1.217(3) 0.034(17) 1.310(5) 0.03(2) Uani 1 1 d .
H13 H 1.2230 -0.0767 1.3542 0.035 Uiso 1 1 calc R
C14 C 1.244(2) 0.220(15) 1.315(5) 0.017(16) Uani 1 1 d .
H14 H 1.2714 0.2274 1.3587 0.021 Uiso 1 1 calc R
C15 C 1.231(2) 0.396(15) 1.255(5) 0.022(17) Uani 1 1 d .
H15 H 1.2488 0.5266 1.2593 0.026 Uiso 1 1 calc R
C200 C 0.528(2) 0.550(14) 0.307(4) 0.017(16) Uani 1 1 d .
H200 H 0.5086 0.4292 0.2897 0.020 Uiso 1 1 calc R
C201 C 0.562(2) 0.579(10) 0.266(4) 0.011(15) Uani 1 1 d .
H201 H 0.5677 0.4634 0.2298 0.013 Uiso 1 1 calc R
C202 C 0.5880(19) 0.778(10) 0.275(4) 0.004(13) Uani 1 1 d .
C203 C 0.578(2) 0.938(12) 0.338(4) 0.010(14) Uani 1 1 d .
H203 H 0.5932 1.0758 0.3473 0.012 Uiso 1 1 calc R
C204 C 0.545(2) 0.885(12) 0.383(4) 0.011(14) Uani 1 1 d .
H204 H 0.5390 0.9908 0.4232 0.013 Uiso 1 1 calc R
C205 C 0.6463(19) 1.020(11) 0.242(4) 0.003(12) Uani 1 1 d .
H20A H 0.6549 1.0413 0.3053 0.004 Uiso 1 1 calc R
H20B H 0.6363 1.1618 0.2133 0.004 Uiso 1 1 calc R
H20C H 0.6717 0.9660 0.2209 0.004 Uiso 1 1 calc R
C206 C 0.625(2) 0.677(13) 0.158(5) 0.017(16) Uani 1 1 d .
H20D H 0.6340 0.5381 0.1892 0.025 Uiso 1 1 calc R
H20E H 0.6507 0.7464 0.1428 0.025 Uiso 1 1 calc R
H20F H 0.6024 0.6463 0.1041 0.025 Uiso 1 1 calc R
C208 C 0.377(2) 0.650(14) 0.494(4) 0.022(19) Uani 1 1 d .
C209 C 0.321(3) 0.476(13) 0.567(5) 0.019(16) Uani 1 1 d .
H209 H 0.3373 0.3414 0.5723 0.023 Uiso 1 1 calc R
C210 C 0.335(2) 0.649(13) 0.524(4) 0.012(14) Uani 1 1 d .
C211 C 0.311(4) 0.848(17) 0.508(6) 0.04(3) Uani 1 1 d .
H211 H 0.3205 0.9722 0.4804 0.051 Uiso 1 1 calc R
C212 C 0.268(2) 0.845(17) 0.539(5) 0.03(2) Uani 1 1 d .
H212 H 0.2493 0.9705 0.5244 0.036 Uiso 1 1 calc R
C213 C 0.253(3) 0.67(2) 0.588(5) 0.04(3) Uani 1 1 d .
H213 H 0.2263 0.6796 0.6063 0.047 Uiso 1 1 calc R
C214 C 0.281(3) 0.49(2) 0.606(5) 0.05(3) Uani 1 1 d .
H214 H 0.2757 0.3715 0.6431 0.059 Uiso 1 1 calc R
N100 N 0.9794(16) 0.186(8) 0.854(3) 0.000(9) Uani 1 1 d .
N101 N 0.8951(18) 0.335(9) 0.620(3) 0.007(11) Uani 1 1 d .
N200 N 0.5216(17) 0.685(11) 0.373(3) 0.010(12) Uani 1 1 d .
N201 N 0.6055(19) 0.837(9) 0.217(3) 0.006(11) Uani 1 1 d .
Au1 Au 1.03341(8) 0.1542(4) 0.95978(17) 0.0108(7) Uani 1 1 d .
Au2 Au 0.46648(9) 0.6589(5) 0.42911(17) 0.0119(8) Uani 1 1 d .
C207 C 0.410(2) 0.645(12) 0.475(4) 0.008(13) Uani 1 1 d .

loop_
_atom_site_aniso_label
_atom_site_aniso_U_11
_atom_site_aniso_U_22
_atom_site_aniso_U_33
_atom_site_aniso_U_23
_atom_site_aniso_U_13
_atom_site_aniso_U_12
C1 0.00(3) 0.00(3) 0.04(4) 0.01(3) 0.01(3) 0.02(2)
C2 0.00(3) 0.02(4) 0.01(3) -0.02(3) 0.00(2) 0.00(3)
C3 0.02(3) 0.00(3) 0.01(3) -0.02(2) 0.01(3) -0.01(2)
C4 0.00(3) 0.00(3) 0.03(4) 0.01(3) 0.00(3) -0.01(2)
C5 0.00(3) 0.01(3) 0.00(3) -0.02(2) 0.01(2) 0.01(2)
C6 0.00(3) 0.03(4) 0.02(4) 0.01(3) -0.01(3) 0.01(3)
C7 0.00(3) 0.00(3) 0.00(3) 0.00(2) -0.01(2) 0.01(2)
C8 0.00(3) 0.02(3) 0.00(3) 0.01(2) 0.00(2) 0.00(2)
C9 0.00(3) 0.03(4) 0.02(3) 0.00(3) 0.03(3) -0.01(3)
C10 0.02(3) 0.03(4) 0.00(3) 0.00(3) 0.01(3) 0.00(3)
C11 0.06(6) 0.00(3) 0.00(3) -0.01(3) 0.00(3) -0.01(3)
C12 0.02(3) 0.02(4) 0.02(3) 0.01(3) 0.01(3) 0.01(3)
C13 0.03(4) 0.06(6) 0.00(3) 0.01(3) 0.00(3) 0.00(4)
C14 0.00(3) 0.05(5) 0.01(3) 0.01(3) 0.01(3) 0.01(3)
C15 0.02(4) 0.05(5) 0.01(3) -0.01(3) 0.02(3) -0.02(4)
C200 0.00(3) 0.04(5) 0.00(3) -0.01(3) -0.01(2) -0.02(3)
C201 0.01(3) 0.00(3) 0.01(3) -0.01(2) -0.02(2) 0.02(2)
C202 0.00(3) 0.00(3) 0.02(3) 0.02(2) 0.03(2) 0.03(2)
C203 0.00(3) 0.02(4) 0.01(3) -0.02(3) -0.01(2) 0.00(2)
C204 0.00(3) 0.02(4) 0.00(3) 0.00(3) -0.02(2) 0.00(3)
C205 0.00(3) 0.01(3) 0.00(3) 0.00(2) 0.01(2) 0.00(2)
C206 0.00(3) 0.02(4) 0.04(5) 0.00(3) 0.02(3) -0.01(3)
C208 0.00(3) 0.04(5) 0.00(3) 0.01(3) -0.05(3) -0.01(3)
C209 0.03(4) 0.02(4) 0.01(3) 0.00(3) -0.01(3) 0.00(3)
C210 0.00(3) 0.03(4) 0.00(3) -0.01(3) -0.01(2) 0.00(3)
C211 0.08(8) 0.02(5) 0.02(5) 0.01(4) 0.01(5) 0.02(5)
C212 0.00(3) 0.07(6) 0.02(4) 0.00(4) 0.01(3) 0.04(4)
C213 0.03(4) 0.08(8) 0.01(4) 0.03(4) 0.00(3) 0.01(5)
C214 0.06(6) 0.09(8) 0.00(3) 0.01(4) 0.01(4) 0.00(6)
N100 0.00(2) 0.00(2) 0.00(2) 0.001(19) -0.001(18) 0.003(19)
N101 0.02(3) 0.00(2) 0.00(2) -0.002(19) -0.01(2) 0.02(2)
N200 0.00(2) 0.03(3) 0.00(2) -0.01(2) -0.007(19) 0.01(2)
N201 0.02(3) 0.00(2) 0.00(2) -0.006(19) 0.01(2) -0.01(2)
Au1 0.0111(14) 0.0095(14) 0.0121(13) 0.0000(10) 0.0033(10) -0.0007(10)
Au2 0.0130(14) 0.0112(14) 0.0124(14) 0.0009(10) 0.0044(10) 0.0007(10)
C207 0.00(3) 0.02(4) 0.00(3) 0.01(3) 0.00(2) 0.00(3)

loop_
_atom_type_symbol
_atom_type_description
_atom_type_scat_dispersion_real
_atom_type_scat_dispersion_imag
_atom_type_scat_source
C C 0.0033 0.0016 'International Tables Vol C Tables 4.2.6.8 and 6.1.1.4'
H H 0.0000 0.0000 'International Tables Vol C Tables 4.2.6.8 and 6.1.1.4'
N N 0.0061 0.0033 'International Tables Vol C Tables 4.2.6.8 and 6.1.1.4'
Au Au -2.0133 8.8022 'International Tables Vol C Tables 4.2.6.8 and 6.1.1.4'

loop_
_geom_angle_atom_site_label_1
_geom_angle_atom_site_label_2
_geom_angle_atom_site_label_3
_geom_angle
_geom_angle_site_symmetry_3
N100 C1 C2 126(7) .
N100 C1 H1 116.9 .
C2 C1 H1 116.7 .
C3 C2 C1 117(6) .
C3 C2 H2 121.5 .
C1 C2 H2 121.9 .
N101 C3 C2 116(6) .
N101 C3 C4 121(6) .
C2 C3 C4 118(6) .
C5 C4 C3 120(6) .
C5 C4 H4 119.9 .
C3 C4 H4 119.6 .
N100 C5 C4 125(5) .
N100 C5 H5 117.7 .
C4 C5 H5 117.7 .
N101 C6 H6A 109.4 .
N101 C6 H6B 109.6 .
H6A C6 H6B 109.5 .
N101 C6 H6C 109.3 .
H6A C6 H6C 109.5 .
H6B C6 H6C 109.5 .
N101 C7 H7A 109.6 .
N101 C7 H7B 109.5 .
H7A C7 H7B 109.5 .
N101 C7 H7C 109.4 .
H7A C7 H7C 109.5 .
H7B C7 H7C 109.5 .
C9 C8 Au1 174(5) .
C8 C9 C10 175(8) .
C12 C10 C9 124(7) .
C12 C10 C11 114(7) .
C9 C10 C11 121(7) .
C15 C11 C10 121(7) .
C15 C11 H11 119.5 .
C10 C11 H11 119.7 .
C13 C12 C10 127(8) .
C13 C12 H12 116.8 .
C10 C12 H12 116.7 .
C12 C13 C14 120(8) .
C12 C13 H13 120.2 .
C14 C13 H13 119.9 .
C13 C14 C15 119(7) .
C13 C14 H14 120.6 .
C15 C14 H14 120.5 .
C14 C15 C11 119(7) .
C14 C15 H15 120.2 .
C11 C15 H15 120.6 .
C201 C200 N200 123(6) .
C201 C200 H200 118.3 .
N200 C200 H200 118.2 .
C200 C201 C202 123(6) .
C200 C201 H201 118.7 .
C202 C201 H201 118.4 .
N201 C202 C203 121(6) .
N201 C202 C201 121(6) .
C203 C202 C201 114(5) .
C202 C203 C204 119(6) .
C202 C203 H203 120.6 .
C204 C203 H203 120.8 .
N200 C204 C203 124(6) .
N200 C204 H204 117.9 .
C203 C204 H204 117.7 .
N201 C205 H20A 109.5 .
N201 C205 H20B 109.4 .
H20A C205 H20B 109.5 .
N201 C205 H20C 109.5 .
H20A C205 H20C 109.5 .
H20B C205 H20C 109.5 .
N201 C206 H20D 109.5 .
N201 C206 H20E 109.3 .
H20D C206 H20E 109.5 .
N201 C206 H20F 109.6 .
H20D C206 H20F 109.5 .
H20E C206 H20F 109.5 .
C207 C208 C210 176(7) .
C210 C209 C214 124(8) .
C210 C209 H209 118.2 .
C214 C209 H209 118.0 .
C211 C210 C209 121(7) .
C211 C210 C208 114(8) .
C209 C210 C208 124(7) .
C210 C211 C212 114(9) .
C210 C211 H211 122.8 .
C212 C211 H211 123.2 .
C213 C212 C211 126(8) .
C213 C212 H212 117.0 .
C211 C212 H212 116.8 .
C214 C213 C212 115(8) .
C214 C213 H213 122.5 .
C212 C213 H213 122.4 .
C213 C214 C209 119(9) .
C213 C214 H214 120.3 .
C209 C214 H214 120.7 .
C5 N100 C1 113(5) .
C5 N100 Au1 123(4) .
C1 N100 Au1 121(4) .
C3 N101 C6 121(5) .
C3 N101 C7 121(5) .
C6 N101 C7 98(4) .
C204 N200 C200 115(6) .
C204 N200 Au2 119(4) .
C200 N200 Au2 124(5) .
C202 N201 C206 125(5) .
C202 N201 C205 118(5) .
C206 N201 C205 100(4) .
C8 Au1 N100 174(2) .
C8 Au1 Au1 101.5(18) 3_757
N100 Au1 Au1 83.9(14) 3_757
C207 Au2 N200 176(2) .
C207 Au2 Au2 101.4(17) 3_666
N200 Au2 Au2 82.9(15) 3_666
C208 C207 Au2 174(6) .

loop_
_geom_bond_atom_site_label_1
_geom_bond_atom_site_label_2
_geom_bond_distance
_geom_bond_site_symmetry_2
C1 N100 1.37(7) .
C1 C2 1.40(10) .
C1 H1 0.9300 .
C2 C3 1.45(8) .
C2 H2 0.9300 .
C3 N101 1.18(8) .
C3 C4 1.36(9) .
C4 C5 1.40(9) .
C4 H4 0.9300 .
C5 N100 1.37(7) .
C5 H5 0.9300 .
C6 N101 1.58(9) .
C6 H6A 0.9600 .
C6 H6B 0.9600 .
C6 H6C 0.9600 .
C7 N101 1.63(7) .
C7 H7A 0.9600 .
C7 H7B 0.9600 .
C7 H7C 0.9600 .
C8 C9 1.26(9) .
C8 Au1 1.96(6) .
C9 C10 1.40(10) .
C10 C12 1.35(10) .
C10 C11 1.44(10) .
C11 C15 1.40(11) .
C11 H11 0.9300 .
C12 C13 1.32(11) .
C12 H12 0.9300 .
C13 C14 1.38(12) .
C13 H13 0.9300 .
C14 C15 1.39(12) .
C14 H14 0.9300 .
C15 H15 0.9300 .
C200 C201 1.32(10) .
C200 N200 1.35(9) .
C200 H200 0.9300 .
C201 C202 1.42(9) .
C201 H201 0.9300 .
C202 N201 1.19(8) .
C202 C203 1.43(8) .
C203 C204 1.38(10) .
C203 H203 0.9300 .
C204 N200 1.37(9) .
C204 H204 0.9300 .
C205 N201 1.62(8) .
C205 H20A 0.9600 .
C205 H20B 0.9600 .
C205 H20C 0.9600 .
C206 N201 1.53(8) .
C206 H20D 0.9600 .
C206 H20E 0.9600 .
C206 H20F 0.9600 .
C208 C207 1.13(10) .
C208 C210 1.45(10) .
C209 C210 1.34(11) .
C209 C214 1.47(12) .
C209 H209 0.9300 .
C210 C211 1.38(12) .
C211 C212 1.49(13) .
C211 H211 0.9300 .
C212 C213 1.41(13) .
C212 H212 0.9300 .
C213 C214 1.37(15) .
C213 H213 0.9300 .
C214 H214 0.9300 .
N100 Au1 2.03(5) .
N200 Au2 2.06(5) .
Au1 Au1 3.191(5) 3_757
Au2 C207 1.99(6) .
Au2 Au2 3.221(5) 3_666
